data_4343127
loop_
_publ_author_name
'Su, Kongzhao'
'Jiang, Feilong'
'Qian, Jinjie'
'Chen, Lian'
'Pang, Jiandong'
'Bawaked, Salem M.'
'Mokhtar, Mohamed'
'Al-Thabaiti, Shaeel A'
'Hong, Maochun'

_publ_section_title
;
 Stepwise construction of extra-large heterometallic calixarene-based
 cages.
;
_journal_issue 7
_journal_name_full 'Inorganic chemistry'
_journal_page_first 3183
_journal_page_last 3188
_journal_paper_doi 10.1021/ic502677g
_journal_volume 54
_journal_year 2015
_chemical_formula_sum 'C298 H366 Cl4 Dy4 N14 Na4 Ni24 O72 S24'
_chemical_formula_weight 8358.11
_chemical_name_systematic
; 
 ? 
;
_space_group_IT_number 176
_symmetry_cell_setting hexagonal
_symmetry_space_group_name_Hall '-P 6c'
_symmetry_space_group_name_H-M 'P 63/m'
_atom_sites_solution_hydrogens geom
_atom_sites_solution_primary direct
_atom_sites_solution_secondary difmap
_audit_creation_method SHELXL-97
_cell_angle_alpha 90.00
_cell_angle_beta 90.00
_cell_angle_gamma 120.00
_cell_formula_units_Z 2
_cell_length_a 23.3568(2)
_cell_length_b 23.3568(2)
_cell_length_c 69.7927(6)
_cell_measurement_temperature 100(2)
_cell_volume 32973.7(5)
_computing_structure_refinement 'SHELXL-97 (Sheldrick, 1997)'
_computing_structure_solution 'SHELXS-97 (Sheldrick, 1990)'
_diffrn_ambient_temperature 100(2)
_diffrn_detector_area_resol_mean 10.5594
_diffrn_measured_fraction_theta_full 0.988
_diffrn_measured_fraction_theta_max 0.988
_diffrn_measurement_device_type 'SuperNova, Dual, Cu at zero, Atlas'
_diffrn_measurement_method '\w scans'
_diffrn_radiation_monochromator graphite
_diffrn_radiation_source 'fine-focus sealed tube'
_diffrn_radiation_type CuK\a
_diffrn_radiation_wavelength 1.54184
_diffrn_reflns_av_R_equivalents 0.1068
_diffrn_reflns_av_sigmaI/netI 0.0501
_diffrn_reflns_limit_h_max 26
_diffrn_reflns_limit_h_min -28
_diffrn_reflns_limit_k_max 24
_diffrn_reflns_limit_k_min -28
_diffrn_reflns_limit_l_max 77
_diffrn_reflns_limit_l_min -83
_diffrn_reflns_number 114801
_diffrn_reflns_theta_full 68.47
_diffrn_reflns_theta_max 68.47
_diffrn_reflns_theta_min 3.35
_diffrn_standards_number 116578
_exptl_absorpt_coefficient_mu 4.244
_exptl_absorpt_correction_T_max 0.5154
_exptl_absorpt_correction_T_min 0.4840
_exptl_absorpt_correction_type multi-scan
_exptl_crystal_colour 'hexagonal prism'
_exptl_crystal_density_diffrn 0.822
_exptl_crystal_density_method 'not measured'
_exptl_crystal_description green
_exptl_crystal_F_000 8240
_exptl_crystal_size_max 0.20
_exptl_crystal_size_mid 0.20
_exptl_crystal_size_min 0.18
_platon_squeeze_details
;
;
_refine_diff_density_max 1.628
_refine_diff_density_min -5.876
_refine_diff_density_rms 0.110
_refine_ls_extinction_method none
_refine_ls_goodness_of_fit_ref 1.029
_refine_ls_hydrogen_treatment mixed
_refine_ls_matrix_type full
_refine_ls_number_parameters 721
_refine_ls_number_reflns 20175
_refine_ls_number_restraints 64
_refine_ls_restrained_S_all 1.038
_refine_ls_R_factor_all 0.0953
_refine_ls_R_factor_gt 0.0881
_refine_ls_shift/su_max 0.021
_refine_ls_shift/su_mean 0.000
_refine_ls_structure_factor_coef Fsqd
_refine_ls_weighting_details 'calc w=1/[\s^2^(Fo^2^)+(0.1323P)^2^+96.9681P] where P=(Fo^2^+2Fc^2^)/3'
_refine_ls_weighting_scheme calc
_refine_ls_wR_factor_gt 0.2328
_refine_ls_wR_factor_ref 0.2388
_reflns_number_gt 17014
_reflns_number_total 20175
_reflns_threshold_expression >2sigma(I)
_cod_data_source_file ic502677g_si_002.cif
_cod_data_source_block d:HMONC-4
_cod_original_sg_symbol_H-M P63/m
_cod_database_code 4343127

loop_
_symmetry_equiv_pos_as_xyz
'x, y, z'
'x-y, x, z+1/2'
'-y, x-y, z'
'-x, -y, z+1/2'
'-x+y, -x, z'
'y, -x+y, z+1/2'
'-x, -y, -z'
'-x+y, -x, -z-1/2'
'y, -x+y, -z'
'x, y, -z-1/2'
'x-y, x, -z'
'-y, x-y, -z-1/2'

loop_
_atom_site_label
_atom_site_type_symbol
_atom_site_fract_x
_atom_site_fract_y
_atom_site_fract_z
_atom_site_U_iso_or_equiv
_atom_site_adp_type
_atom_site_occupancy
_atom_site_symmetry_multiplicity
_atom_site_calc_flag
_atom_site_refinement_flags
Dy1 Dy 0.3333 0.6667 0.624712(7) 0.03113(15) Uani 1 3 d S
Ni3 Ni 0.49885(4) 0.71966(4) 0.608069(11) 0.0300(2) Uani 1 1 d .
Ni1 Ni 0.46725(4) 0.52555(4) 0.644107(11) 0.0327(2) Uani 1 1 d .
Ni2 Ni 0.36991(4) 0.54321(4) 0.607814(11) 0.0308(2) Uani 1 1 d .
Ni4 Ni 0.57532(4) 0.67368(4) 0.644529(12) 0.0340(2) Uani 1 1 d .
Dy2 Dy 0.28778(5) 0.49331(5) 0.654055(13) 0.0352(2) Uani 0.33 1 d P
S2 S 0.36722(8) 0.49042(7) 0.578670(19) 0.0423(3) Uani 1 1 d .
S3 S 0.55964(7) 0.75307(7) 0.579144(19) 0.0416(3) Uani 1 1 d .
S1 S 0.50049(8) 0.44407(7) 0.63630(2) 0.0457(3) Uani 1 1 d .
S4 S 0.68910(7) 0.70274(8) 0.63703(2) 0.0512(4) Uani 1 1 d .
Cl1 Cl 0.27544(11) 0.44115(12) 0.61820(3) 0.0342(5) Uani 0.66 1 d P
O14 O 0.41805(17) 0.72904(16) 0.60143(5) 0.0312(7) Uani 1 1 d .
O7 O 0.37402(17) 0.58745(17) 0.63400(5) 0.0331(7) Uani 1 1 d .
O3 O 0.45220(17) 0.62597(17) 0.59601(4) 0.0328(7) Uani 1 1 d .
O4 O 0.57586(17) 0.71026(18) 0.61824(5) 0.0361(8) Uani 1 1 d .
O2 O 0.42666(19) 0.50514(18) 0.61775(5) 0.0374(8) Uani 1 1 d .
O8 O 0.5045(2) 0.5363(2) 0.67104(5) 0.0482(10) Uani 1 1 d .
O5 O 0.47295(16) 0.61682(17) 0.64684(5) 0.0299(7) Uani 1 1 d .
O6 O 0.45014(17) 0.69161(17) 0.63426(5) 0.0328(7) Uani 1 1 d .
O1 O 0.55675(19) 0.58748(19) 0.63259(5) 0.0379(8) Uani 1 1 d .
O9 O 0.5829(2) 0.6441(2) 0.67115(5) 0.0453(9) Uani 1 1 d .
N1 N 0.3748(2) 0.4688(3) 0.65530(7) 0.0442(11) Uani 1 1 d .
N2 N 0.5851(3) 0.7589(3) 0.65604(7) 0.0454(12) Uani 1 1 d U
C11 C 0.4379(3) 0.4679(3) 0.60629(7) 0.0384(12) Uani 1 1 d .
C6 C 0.5861(3) 0.5041(4) 0.63560(8) 0.0498(15) Uani 1 1 d .
C32 C 0.6288(3) 0.7460(3) 0.58797(9) 0.0434(13) Uani 1 1 d .
C41 C 0.4339(2) 0.6316(2) 0.63872(6) 0.0292(10) Uani 1 1 d .
C16 C 0.4140(3) 0.4541(3) 0.58718(8) 0.0438(13) Uani 1 1 d .
C1 C 0.6024(3) 0.5711(3) 0.63474(8) 0.0454(14) Uani 1 1 d .
C12 C 0.4735(3) 0.4365(3) 0.61195(8) 0.0462(14) Uani 1 1 d .
C13 C 0.4866(4) 0.3981(4) 0.59941(9) 0.0594(18) Uani 1 1 d .
H13 H 0.5122 0.3796 0.6039 0.071 Uiso 1 1 calc R
C21 C 0.4641(3) 0.6213(3) 0.57766(7) 0.0385(12) Uani 1 1 d .
C31 C 0.6277(3) 0.7260(3) 0.60684(9) 0.0425(13) Uani 1 1 d .
C42 C 0.5451(3) 0.5889(4) 0.67890(8) 0.0485(15) Uani 1 1 d .
C15 C 0.4266(4) 0.4148(3) 0.57499(9) 0.0542(16) Uani 1 1 d .
H15 H 0.4093 0.4073 0.5623 0.065 Uiso 1 1 calc R
C2 C 0.6686(3) 0.6187(4) 0.63601(9) 0.0521(15) Uani 1 1 d .
C14 C 0.4642(5) 0.3857(4) 0.58073(9) 0.064(2) Uani 1 1 d .
C26 C 0.5120(3) 0.6755(3) 0.56719(8) 0.0452(13) Uani 1 1 d .
C22 C 0.4294(3) 0.5625(3) 0.56712(8) 0.0457(14) Uani 1 1 d .
C36 C 0.6820(3) 0.7223(3) 0.61245(9) 0.0448(13) Uani 1 1 d .
C34 C 0.7340(3) 0.7554(4) 0.58112(12) 0.069(2) Uani 1 1 d .
C25 C 0.5249(4) 0.6718(4) 0.54794(9) 0.0602(18) Uani 1 1 d .
H25 H 0.5583 0.7100 0.5416 0.072 Uiso 1 1 calc R
C43 C 0.5485(4) 0.5889(4) 0.70027(8) 0.0569(17) Uani 1 1 d .
C3 C 0.7181(3) 0.5999(4) 0.63794(11) 0.0616(18) Uani 1 1 d .
H3 H 0.7634 0.6331 0.6387 0.074 Uiso 1 1 calc R
C24 C 0.4899(5) 0.6130(4) 0.53770(10) 0.070(2) Uani 1 1 d .
C5 C 0.6343(4) 0.4862(4) 0.63798(9) 0.0548(17) Uani 1 1 d .
H5 H 0.6212 0.4407 0.6391 0.066 Uiso 1 1 calc R
C35 C 0.7352(3) 0.7364(4) 0.60014(11) 0.0631(19) Uani 1 1 d .
H35 H 0.7718 0.7331 0.6047 0.076 Uiso 1 1 calc R
C33 C 0.6802(3) 0.7604(3) 0.57544(10) 0.0565(17) Uani 1 1 d .
H33 H 0.6783 0.7738 0.5627 0.068 Uiso 1 1 calc R
C23 C 0.4422(4) 0.5591(3) 0.54780(8) 0.0579(18) Uani 1 1 d .
H23 H 0.4174 0.5181 0.5413 0.069 Uiso 1 1 calc R
C47 C 0.5506(4) 0.5873(4) 0.73952(8) 0.074(2) Uani 1 1 d .
C27 C 0.5045(7) 0.6098(5) 0.51630(11) 0.099(4) Uani 1 1 d .
C4 C 0.7004(4) 0.5328(5) 0.63880(11) 0.069(2) Uani 1 1 d .
C46 C 0.5936(5) 0.6426(4) 0.73005(10) 0.089(3) Uani 1 1 d .
H46 H 0.6248 0.6806 0.7369 0.107 Uiso 1 1 calc R
N3 N 0.5071(5) 0.5317(4) 0.73001(9) 0.099(3) Uani 1 1 d .
C45 C 0.5064(5) 0.5324(4) 0.71073(10) 0.080(3) Uani 1 1 d .
H45 H 0.4764 0.4933 0.7041 0.096 Uiso 1 1 calc R
C17 C 0.4767(6) 0.3405(5) 0.56736(11) 0.087(3) Uani 1 1 d U
C44 C 0.5920(5) 0.6435(5) 0.71053(10) 0.086(3) Uani 1 1 d .
H44 H 0.6217 0.6828 0.7039 0.103 Uiso 1 1 calc R
C7 C 0.7566(6) 0.5152(6) 0.64083(17) 0.106(4) Uani 1 1 d DU
C37 C 0.7899(5) 0.7672(6) 0.56750(17) 0.111(3) Uani 1 1 d DU
C18 C 0.5362(7) 0.3352(6) 0.57370(15) 0.113(4) Uani 1 1 d .
H18A H 0.5764 0.3783 0.5723 0.169 Uiso 1 1 calc R
H18B H 0.5396 0.3025 0.5657 0.169 Uiso 1 1 calc R
H18C H 0.5308 0.3214 0.5871 0.169 Uiso 1 1 calc R
C38 C 0.7677(9) 0.7588(9) 0.5467(2) 0.195(7) Uani 1 1 d DU
H38A H 0.8032 0.7625 0.5384 0.292 Uiso 1 1 calc R
H38B H 0.7573 0.7934 0.5433 0.292 Uiso 1 1 calc R
H38C H 0.7283 0.7153 0.5450 0.292 Uiso 1 1 calc R
C19 C 0.4109(9) 0.2691(7) 0.5697(3) 0.181(8) Uani 1 1 d U
H19A H 0.4233 0.2348 0.5705 0.272 Uiso 1 1 calc R
H19B H 0.3822 0.2605 0.5586 0.272 Uiso 1 1 calc R
H19C H 0.3874 0.2686 0.5814 0.272 Uiso 1 1 calc R
C28 C 0.4484(7) 0.5564(7) 0.50631(13) 0.140(5) Uani 1 1 d .
H28A H 0.4591 0.5577 0.4927 0.209 Uiso 1 1 calc R
H28B H 0.4096 0.5618 0.5078 0.209 Uiso 1 1 calc R
H28C H 0.4388 0.5139 0.5118 0.209 Uiso 1 1 calc R
C10 C 0.7380(8) 0.4567(8) 0.6275(2) 0.142(5) Uani 1 1 d U
H10A H 0.7677 0.4391 0.6297 0.213 Uiso 1 1 calc R
H10B H 0.7420 0.4713 0.6141 0.213 Uiso 1 1 calc R
H10C H 0.6923 0.4221 0.6300 0.213 Uiso 1 1 calc R
C20 C 0.4916(7) 0.3704(6) 0.54695(17) 0.114(4) Uani 1 1 d U
H20A H 0.5218 0.4182 0.5477 0.171 Uiso 1 1 calc R
H20B H 0.4503 0.3617 0.5408 0.171 Uiso 1 1 calc R
H20C H 0.5121 0.3502 0.5394 0.171 Uiso 1 1 calc R
C9 C 0.8192(7) 0.5661(7) 0.6322(2) 0.139(5) Uani 1 1 d U
H9A H 0.8294 0.6099 0.6367 0.208 Uiso 1 1 calc R
H9B H 0.8149 0.5643 0.6182 0.208 Uiso 1 1 calc R
H9C H 0.8550 0.5579 0.6359 0.208 Uiso 1 1 calc R
O11 O 0.2815(11) 0.4629(9) 0.6875(2) 0.087(6) Uani 0.33 1 d P
C8 C 0.7402(10) 0.4693(9) 0.6577(2) 0.196(7) Uani 1 1 d DU
H8A H 0.7576 0.4954 0.6695 0.294 Uiso 1 1 calc R
H8B H 0.7601 0.4414 0.6559 0.294 Uiso 1 1 calc R
H8C H 0.6921 0.4413 0.6588 0.294 Uiso 1 1 calc R
O12 O 0.2811(6) 0.4716(7) 0.62113(19) 0.034(3) Uani 0.33 1 d P
O13 O 0.3333 0.6667 0.65835(9) 0.0502(18) Uani 1 3 d S
C50 C 0.6501(9) 0.8160(7) 0.6566(3) 0.114(6) Uani 0.66 1 d PU
C51 C 0.5488(17) 0.7476(15) 0.6743(7) 0.25(2) Uani 0.66 1 d P
C40 C 0.8189(7) 0.7283(8) 0.5710(2) 0.136(4) Uani 1 1 d U
H40A H 0.8513 0.7362 0.5609 0.203 Uiso 1 1 calc R
H40B H 0.7846 0.6815 0.5710 0.203 Uiso 1 1 calc R
H40C H 0.8411 0.7399 0.5834 0.203 Uiso 1 1 calc R
C29 C 0.5660(10) 0.6086(11) 0.5147(3) 0.192(8) Uani 1 1 d U
H29A H 0.5574 0.5635 0.5169 0.287 Uiso 1 1 calc R
H29B H 0.5977 0.6385 0.5242 0.287 Uiso 1 1 calc R
H29C H 0.5843 0.6228 0.5018 0.287 Uiso 1 1 calc R
C30A C 0.5427(11) 0.6773(10) 0.50727(17) 0.117(7) Uani 0.60 1 d P
C39 C 0.8427(10) 0.8391(8) 0.5700(3) 0.221(8) Uani 1 1 d DU
H39A H 0.8388 0.8542 0.5828 0.331 Uiso 1 1 calc R
H39B H 0.8370 0.8659 0.5602 0.331 Uiso 1 1 calc R
H39C H 0.8865 0.8435 0.5686 0.331 Uiso 1 1 calc R
O10 O 0.2460(17) 0.3756(8) 0.6546(3) 0.135(11) Uani 0.33 1 d P
C30B C 0.4815(14) 0.6593(13) 0.5055(3) 0.087(6) Uani 0.40 1 d PU
C48 C 0.3522(15) 0.399(2) 0.6572(4) 0.221(18) Uani 0.66 1 d P
H48A H 0.3841 0.3933 0.6648 0.331 Uiso 0.66 1 calc PR
H48B H 0.3479 0.3800 0.6444 0.331 Uiso 0.66 1 calc PR
H48C H 0.3091 0.3774 0.6636 0.331 Uiso 0.66 1 calc PR
C49 C 0.3735(19) 0.511(3) 0.6740(7) 0.30(3) Uani 0.66 1 d P

loop_
_atom_site_aniso_label
_atom_site_aniso_U_11
_atom_site_aniso_U_22
_atom_site_aniso_U_33
_atom_site_aniso_U_23
_atom_site_aniso_U_13
_atom_site_aniso_U_12
Dy1 0.0375(2) 0.0375(2) 0.0185(2) 0.000 0.000 0.01873(10)
Ni3 0.0320(4) 0.0333(4) 0.0255(4) 0.0012(3) 0.0026(3) 0.0170(4)
Ni1 0.0434(5) 0.0381(5) 0.0231(4) 0.0016(3) 0.0005(3) 0.0253(4)
Ni2 0.0376(5) 0.0325(4) 0.0237(4) -0.0030(3) -0.0029(3) 0.0186(4)
Ni4 0.0349(5) 0.0429(5) 0.0285(4) -0.0018(4) -0.0015(3) 0.0225(4)
Dy2 0.0394(5) 0.0375(5) 0.0301(5) 0.0057(4) 0.0013(4) 0.0203(4)
S2 0.0612(9) 0.0425(7) 0.0290(6) -0.0089(5) -0.0075(6) 0.0303(7)
S3 0.0500(8) 0.0459(7) 0.0327(7) 0.0100(5) 0.0131(6) 0.0268(6)
S1 0.0725(10) 0.0477(8) 0.0338(7) 0.0041(6) 0.0031(6) 0.0428(8)
S4 0.0376(7) 0.0658(10) 0.0553(9) 0.0046(7) 0.0017(6) 0.0297(7)
Cl1 0.0400(11) 0.0299(11) 0.0325(10) -0.0022(9) -0.0026(8) 0.0174(10)
O14 0.0332(17) 0.0350(18) 0.0282(17) 0.0011(14) 0.0026(14) 0.0192(15)
O7 0.0314(18) 0.0384(19) 0.0308(17) -0.0019(14) -0.0036(14) 0.0183(15)
O3 0.0419(19) 0.0406(19) 0.0177(15) -0.0005(14) 0.0025(14) 0.0220(16)
O4 0.0367(19) 0.045(2) 0.0319(18) 0.0076(15) 0.0086(15) 0.0249(17)
O2 0.053(2) 0.0364(19) 0.0280(18) -0.0080(15) -0.0070(16) 0.0263(18)
O8 0.066(3) 0.065(3) 0.0235(18) 0.0002(18) -0.0079(18) 0.040(2)
O5 0.0328(17) 0.0431(19) 0.0240(16) -0.0006(13) -0.0016(13) 0.0265(16)
O6 0.0395(19) 0.0339(18) 0.0323(18) 0.0008(14) 0.0001(14) 0.0238(16)
O1 0.046(2) 0.052(2) 0.0287(18) -0.0004(16) -0.0002(15) 0.0338(19)
O9 0.046(2) 0.059(3) 0.0311(19) -0.0012(18) -0.0028(17) 0.027(2)
N1 0.040(3) 0.056(3) 0.039(3) 0.021(2) 0.009(2) 0.025(2)
N2 0.051(3) 0.056(3) 0.038(3) -0.019(2) -0.017(2) 0.034(2)
C11 0.053(3) 0.033(3) 0.032(3) -0.002(2) 0.004(2) 0.024(2)
C6 0.070(4) 0.074(4) 0.033(3) -0.001(3) -0.004(3) 0.057(4)
C32 0.033(3) 0.049(3) 0.048(3) 0.013(3) 0.015(2) 0.021(3)
C41 0.032(2) 0.039(3) 0.017(2) -0.0019(18) -0.0016(18) 0.018(2)
C16 0.071(4) 0.031(3) 0.034(3) -0.003(2) 0.001(3) 0.030(3)
C1 0.062(4) 0.057(4) 0.032(3) 0.005(2) 0.004(3) 0.041(3)
C12 0.073(4) 0.054(3) 0.027(3) 0.003(2) 0.000(3) 0.043(3)
C13 0.105(6) 0.063(4) 0.039(3) 0.006(3) 0.008(3) 0.064(4)
C21 0.052(3) 0.052(3) 0.025(2) 0.003(2) 0.005(2) 0.037(3)
C31 0.036(3) 0.035(3) 0.054(3) 0.004(2) 0.008(2) 0.015(2)
C42 0.056(4) 0.077(5) 0.029(3) -0.005(3) -0.003(3) 0.046(4)
C15 0.095(5) 0.048(3) 0.032(3) -0.003(2) 0.001(3) 0.046(4)
C2 0.050(4) 0.077(4) 0.049(3) 0.011(3) 0.010(3) 0.046(3)
C14 0.122(7) 0.055(4) 0.037(3) -0.001(3) 0.002(4) 0.062(4)
C26 0.069(4) 0.047(3) 0.027(3) 0.006(2) 0.009(3) 0.036(3)
C22 0.069(4) 0.061(4) 0.025(3) -0.006(2) -0.002(2) 0.046(3)
C36 0.027(3) 0.055(3) 0.057(4) 0.005(3) 0.010(2) 0.024(3)
C34 0.048(4) 0.077(5) 0.090(6) 0.030(4) 0.041(4) 0.039(4)
C25 0.092(5) 0.058(4) 0.031(3) 0.009(3) 0.018(3) 0.038(4)
C43 0.074(4) 0.072(4) 0.023(3) -0.005(3) -0.005(3) 0.035(4)
C3 0.046(4) 0.087(5) 0.070(5) 0.009(4) 0.009(3) 0.047(4)
C24 0.119(7) 0.059(4) 0.035(3) 0.003(3) 0.015(4) 0.048(5)
C5 0.078(5) 0.068(4) 0.056(4) 0.007(3) 0.008(3) 0.064(4)
C35 0.052(4) 0.083(5) 0.073(5) 0.021(4) 0.017(3) 0.048(4)
C33 0.059(4) 0.062(4) 0.054(4) 0.024(3) 0.029(3) 0.034(3)
C23 0.098(5) 0.056(4) 0.023(3) -0.011(3) -0.001(3) 0.042(4)
C47 0.100(6) 0.063(4) 0.021(3) -0.001(3) -0.002(3) 0.011(4)
C27 0.168(11) 0.086(6) 0.038(4) -0.002(4) 0.022(5) 0.059(7)
C4 0.081(5) 0.099(6) 0.065(4) 0.013(4) 0.011(4) 0.074(5)
C46 0.109(7) 0.067(5) 0.025(3) -0.001(3) -0.002(4) -0.006(5)
N3 0.143(7) 0.072(4) 0.035(3) -0.001(3) -0.005(4) 0.019(5)
C45 0.118(7) 0.081(5) 0.031(3) -0.005(3) -0.011(4) 0.042(5)
C17 0.172(9) 0.101(6) 0.042(4) -0.019(4) -0.006(5) 0.109(6)
C44 0.091(6) 0.093(6) 0.032(3) 0.000(4) 0.001(4) 0.015(5)
C7 0.119(9) 0.149(10) 0.110(8) 0.017(7) 0.027(6) 0.112(9)
C37 0.081(6) 0.154(9) 0.128(7) 0.058(7) 0.063(6) 0.081(6)
C18 0.178(12) 0.136(9) 0.085(7) -0.014(6) 0.023(7) 0.125(10)
C38 0.188(8) 0.214(9) 0.184(8) 0.001(5) 0.007(5) 0.102(5)
C19 0.227(17) 0.117(9) 0.194(16) -0.103(11) -0.006(12) 0.082(8)
C28 0.172(12) 0.158(12) 0.038(5) -0.033(6) 0.006(6) 0.045(10)
C10 0.136(6) 0.141(6) 0.167(7) -0.008(4) 0.014(4) 0.082(5)
C20 0.134(5) 0.122(5) 0.104(5) -0.013(4) 0.010(4) 0.078(4)
C9 0.129(6) 0.142(6) 0.166(7) -0.005(4) 0.003(4) 0.083(5)
O11 0.146(18) 0.073(11) 0.052(9) 0.011(8) 0.009(10) 0.063(12)
C8 0.200(8) 0.200(8) 0.198(8) 0.024(5) -0.005(5) 0.107(5)
O12 0.036(6) 0.034(7) 0.043(7) 0.003(6) 0.002(5) 0.026(7)
O13 0.066(3) 0.066(3) 0.018(3) 0.000 0.000 0.0331(15)
C50 0.103(10) 0.055(7) 0.176(19) -0.028(10) -0.016(12) 0.033(6)
C51 0.19(3) 0.14(2) 0.48(7) -0.11(3) -0.15(4) 0.12(2)
C40 0.131(6) 0.153(6) 0.143(6) 0.005(4) 0.021(4) 0.086(5)
C29 0.188(9) 0.202(9) 0.181(9) -0.013(5) 0.015(5) 0.094(6)
C30A 0.150(17) 0.124(14) 0.020(5) 0.006(7) 0.020(8) 0.028(13)
C39 0.216(9) 0.212(9) 0.226(9) -0.010(5) 0.022(5) 0.101(5)
O10 0.24(3) 0.030(8) 0.109(17) 0.006(9) -0.035(18) 0.048(13)
C30B 0.089(8) 0.089(8) 0.079(8) 0.004(5) 0.002(5) 0.042(5)
C48 0.15(2) 0.33(5) 0.12(2) -0.02(3) 0.024(18) 0.07(3)
C49 0.19(3) 0.44(7) 0.29(5) 0.23(5) 0.04(3) 0.16(4)

loop_
_atom_type_symbol
_atom_type_description
_atom_type_scat_dispersion_real
_atom_type_scat_dispersion_imag
_atom_type_scat_source
C C 0.0181 0.0091 'International Tables Vol C Tables 4.2.6.8 and 6.1.1.4'
H H 0.0000 0.0000 'International Tables Vol C Tables 4.2.6.8 and 6.1.1.4'
Dy Dy -9.8046 9.8477 'International Tables Vol C Tables 4.2.6.8 and 6.1.1.4'
N N 0.0311 0.0180 'International Tables Vol C Tables 4.2.6.8 and 6.1.1.4'
Ni Ni -3.0029 0.5091 'International Tables Vol C Tables 4.2.6.8 and 6.1.1.4'
O O 0.0492 0.0322 'International Tables Vol C Tables 4.2.6.8 and 6.1.1.4'
S S 0.3331 0.5567 'International Tables Vol C Tables 4.2.6.8 and 6.1.1.4'
Cl Cl 0.3639 0.7018 'International Tables Vol C Tables 4.2.6.8 and 6.1.1.4'

loop_
_geom_angle_atom_site_label_1
_geom_angle_atom_site_label_2
_geom_angle_atom_site_label_3
_geom_angle
_geom_angle_site_symmetry_1
_geom_angle_site_symmetry_3
O13 Dy1 O14 132.46(8) . 3_665
O13 Dy1 O14 132.46(8) . .
O14 Dy1 O14 79.43(12) 3_665 .
O13 Dy1 O14 132.46(8) . 5_565
O14 Dy1 O14 79.43(12) 3_665 5_565
O14 Dy1 O14 79.43(12) . 5_565
O13 Dy1 O7 75.27(8) . 5_565
O14 Dy1 O7 65.27(11) 3_665 5_565
O14 Dy1 O7 144.51(11) . 5_565
O14 Dy1 O7 96.84(11) 5_565 5_565
O13 Dy1 O7 75.27(8) . 3_665
O14 Dy1 O7 96.84(11) 3_665 3_665
O14 Dy1 O7 65.27(11) . 3_665
O14 Dy1 O7 144.51(11) 5_565 3_665
O7 Dy1 O7 113.77(6) 5_565 3_665
O13 Dy1 O7 75.27(8) . .
O14 Dy1 O7 144.51(11) 3_665 .
O14 Dy1 O7 96.84(11) . .
O14 Dy1 O7 65.27(11) 5_565 .
O7 Dy1 O7 113.77(6) 5_565 .
O7 Dy1 O7 113.77(6) 3_665 .
O13 Dy1 O6 75.01(8) . 3_665
O14 Dy1 O6 65.21(11) 3_665 3_665
O14 Dy1 O6 97.49(11) . 3_665
O14 Dy1 O6 144.37(11) 5_565 3_665
O7 Dy1 O6 65.24(11) 5_565 3_665
O7 Dy1 O6 50.34(11) 3_665 3_665
O7 Dy1 O6 149.30(11) . 3_665
O13 Dy1 O6 75.01(8) . 5_565
O14 Dy1 O6 97.49(11) 3_665 5_565
O14 Dy1 O6 144.37(11) . 5_565
O14 Dy1 O6 65.21(11) 5_565 5_565
O7 Dy1 O6 50.34(11) 5_565 5_565
O7 Dy1 O6 149.30(11) 3_665 5_565
O7 Dy1 O6 65.24(11) . 5_565
O6 Dy1 O6 113.56(6) 3_665 5_565
O13 Dy1 O6 75.01(8) . .
O14 Dy1 O6 144.37(11) 3_665 .
O14 Dy1 O6 65.21(11) . .
O14 Dy1 O6 97.49(11) 5_565 .
O7 Dy1 O6 149.30(11) 5_565 .
O7 Dy1 O6 65.24(11) 3_665 .
O7 Dy1 O6 50.34(11) . .
O6 Dy1 O6 113.56(6) 3_665 .
O6 Dy1 O6 113.56(6) 5_565 .
O13 Dy1 C41 71.06(8) . 3_665
O14 Dy1 C41 82.35(12) 3_665 3_665
O14 Dy1 C41 82.74(12) . 3_665
O14 Dy1 C41 156.49(12) 5_565 3_665
O7 Dy1 C41 88.84(12) 5_565 3_665
O7 Dy1 C41 25.31(12) 3_665 3_665
O7 Dy1 C41 132.59(12) . 3_665
O6 Dy1 C41 25.26(12) 3_665 3_665
O6 Dy1 C41 132.41(12) 5_565 3_665
O6 Dy1 C41 88.74(12) . 3_665
O13 Dy1 C41 71.06(9) . 5_565
O14 Dy1 C41 82.74(12) 3_665 5_565
O14 Dy1 C41 156.49(12) . 5_565
O14 Dy1 C41 82.35(12) 5_565 5_565
O7 Dy1 C41 25.31(12) 5_565 5_565
O7 Dy1 C41 132.59(12) 3_665 5_565
O7 Dy1 C41 88.84(13) . 5_565
O6 Dy1 C41 88.74(12) 3_665 5_565
O6 Dy1 C41 25.26(12) 5_565 5_565
O6 Dy1 C41 132.41(12) . 5_565
C41 Dy1 C41 109.99(8) 3_665 5_565
O4 Ni3 O14 172.70(14) . .
O4 Ni3 O12 95.2(4) . 3_665
O14 Ni3 O12 81.3(4) . 3_665
O4 Ni3 O3 93.09(15) . .
O14 Ni3 O3 89.71(14) . .
O12 Ni3 O3 169.8(4) 3_665 .
O4 Ni3 O6 91.90(14) . .
O14 Ni3 O6 81.09(13) . .
O12 Ni3 O6 77.5(4) 3_665 .
O3 Ni3 O6 96.22(14) . .
O4 Ni3 S3 85.22(11) . .
O14 Ni3 S3 101.76(10) . .
O12 Ni3 S3 101.6(4) 3_665 .
O3 Ni3 S3 85.05(10) . .
O6 Ni3 S3 176.91(11) . .
O4 Ni3 Cl1 87.91(12) . 3_665
O14 Ni3 Cl1 90.15(11) . 3_665
O12 Ni3 Cl1 15.0(4) 3_665 3_665
O3 Ni3 Cl1 172.83(11) . 3_665
O6 Ni3 Cl1 90.84(11) . 3_665
S3 Ni3 Cl1 87.96(7) . 3_665
O2 Ni1 O1 90.13(16) . .
O2 Ni1 O8 174.31(17) . .
O1 Ni1 O8 93.09(17) . .
O2 Ni1 N1 88.62(19) . .
O1 Ni1 N1 175.28(18) . .
O8 Ni1 N1 88.5(2) . .
O2 Ni1 O5 96.20(14) . .
O1 Ni1 O5 77.85(14) . .
O8 Ni1 O5 89.07(15) . .
N1 Ni1 O5 97.77(19) . .
O2 Ni1 S1 84.68(11) . .
O1 Ni1 S1 81.46(11) . .
O8 Ni1 S1 91.15(13) . .
N1 Ni1 S1 102.95(17) . .
O5 Ni1 S1 159.28(11) . .
O14 Ni2 O2 172.87(14) 5_565 .
O14 Ni2 O7 81.10(13) 5_565 .
O2 Ni2 O7 92.24(14) . .
O14 Ni2 O3 90.91(14) 5_565 .
O2 Ni2 O3 92.25(15) . .
O7 Ni2 O3 95.40(14) . .
O14 Ni2 O12 80.5(3) 5_565 .
O2 Ni2 O12 95.7(3) . .
O7 Ni2 O12 77.9(4) . .
O3 Ni2 O12 169.8(4) . .
O14 Ni2 S2 101.28(10) 5_565 .
O2 Ni2 S2 85.36(10) . .
O7 Ni2 S2 177.55(11) . .
O3 Ni2 S2 85.17(10) . .
O12 Ni2 S2 101.9(4) . .
O14 Ni2 Cl1 91.00(12) 5_565 .
O2 Ni2 Cl1 86.56(13) . .
O7 Ni2 Cl1 91.09(12) . .
O3 Ni2 Cl1 173.44(11) . .
O12 Ni2 Cl1 15.8(4) . .
S2 Ni2 Cl1 88.30(7) . .
O1 Ni4 O9 92.91(16) . .
O1 Ni4 O4 89.99(15) . .
O9 Ni4 O4 174.89(18) . .
O1 Ni4 N2 174.51(19) . .
O9 Ni4 N2 89.14(19) . .
O4 Ni4 N2 88.35(19) . .
O1 Ni4 O5 77.87(14) . .
O9 Ni4 O5 88.84(15) . .
O4 Ni4 O5 95.89(14) . .
N2 Ni4 O5 97.09(18) . .
O1 Ni4 S4 81.39(12) . .
O9 Ni4 S4 91.30(12) . .
O4 Ni4 S4 84.97(11) . .
N2 Ni4 S4 103.67(16) . .
O5 Ni4 S4 159.24(11) . .
C51 Dy2 C49 103.1(14) 5_565 .
C51 Dy2 O12 124.4(12) 5_565 .
C49 Dy2 O12 126.2(14) . .
C51 Dy2 N2 37.0(12) 5_565 5_565
C49 Dy2 N2 130.4(9) . 5_565
O12 Dy2 N2 87.9(4) . 5_565
C51 Dy2 N1 125.2(7) 5_565 .
C49 Dy2 N1 41.3(16) . .
O12 Dy2 N1 87.5(3) . .
N2 Dy2 N1 125.5(2) 5_565 .
C51 Dy2 O10 74.8(13) 5_565 .
C49 Dy2 O10 91.0(16) . .
O12 Dy2 O10 79.9(7) . .
N2 Dy2 O10 57.3(9) 5_565 .
N1 Dy2 O10 68.4(8) . .
C51 Dy2 O11 51.0(11) 5_565 .
C49 Dy2 O11 52.4(11) . .
O12 Dy2 O11 153.4(5) . .
N2 Dy2 O11 80.6(5) 5_565 .
N1 Dy2 O11 80.0(5) . .
O10 Dy2 O11 73.7(7) . .
C51 Dy2 O6 91.6(7) 5_565 5_565
C49 Dy2 O6 143.6(14) . 5_565
O12 Dy2 O6 64.7(3) . 5_565
N2 Dy2 O6 79.88(14) 5_565 5_565
N1 Dy2 O6 142.82(14) . 5_565
O10 Dy2 O6 125.1(7) . 5_565
O11 Dy2 O6 135.1(5) . 5_565
C51 Dy2 O7 150.6(8) 5_565 .
C49 Dy2 O7 86.2(9) . .
O12 Dy2 O7 65.4(4) . .
N2 Dy2 O7 143.45(14) 5_565 .
N1 Dy2 O7 79.90(14) . .
O10 Dy2 O7 133.7(8) . .
O11 Dy2 O7 133.8(5) . .
O6 Dy2 O7 66.59(11) 5_565 .
C51 Dy2 Cl1 120.2(12) 5_565 .
C49 Dy2 Cl1 121.6(15) . .
O12 Dy2 Cl1 12.8(3) . .
N2 Dy2 Cl1 83.20(14) 5_565 .
N1 Dy2 Cl1 80.69(15) . .
O10 Dy2 Cl1 67.4(6) . .
O11 Dy2 Cl1 140.7(4) . .
O6 Dy2 Cl1 75.68(10) 5_565 .
O7 Dy2 Cl1 75.06(9) . .
C22 S2 C16 101.3(3) . .
C22 S2 Ni2 95.77(18) . .
C16 S2 Ni2 95.65(18) . .
C26 S3 C32 101.4(3) . .
C26 S3 Ni3 95.58(19) . .
C32 S3 Ni3 95.46(18) . .
C6 S1 C12 104.7(3) . .
C6 S1 Ni1 93.5(2) . .
C12 S1 Ni1 93.22(19) . .
C2 S4 C36 103.5(3) . .
C2 S4 Ni4 92.7(2) . .
C36 S4 Ni4 92.82(17) . .
O12 Cl1 Ni2 57.2(11) . .
O12 Cl1 Ni3 51.1(11) . 5_565
Ni2 Cl1 Ni3 80.03(8) . 5_565
O12 Cl1 Dy2 48.9(11) . .
Ni2 Cl1 Dy2 89.66(8) . .
Ni3 Cl1 Dy2 88.74(8) 5_565 .
Ni2 O14 Ni3 98.75(15) 3_665 .
Ni2 O14 Dy1 107.47(14) 3_665 .
Ni3 O14 Dy1 107.66(14) . .
C41 O7 Ni2 112.4(3) . .
C41 O7 Dy2 128.5(3) . .
Ni2 O7 Dy2 103.61(14) . .
C41 O7 Dy1 97.6(3) . .
Ni2 O7 Dy1 101.29(13) . .
Dy2 O7 Dy1 110.31(13) . .
C21 O3 Ni3 117.3(3) . .
C21 O3 Ni2 115.9(3) . .
Ni3 O3 Ni2 124.71(16) . .
C31 O4 Ni4 117.9(3) . .
C31 O4 Ni3 119.3(3) . .
Ni4 O4 Ni3 122.72(17) . .
C11 O2 Ni1 119.4(3) . .
C11 O2 Ni2 118.2(3) . .
Ni1 O2 Ni2 122.39(17) . .
C42 O8 Ni1 126.8(4) . .
C41 O5 Ni1 123.8(3) . .
C41 O5 Ni4 123.2(3) . .
Ni1 O5 Ni4 96.39(13) . .
C41 O6 Ni3 111.8(3) . .
C41 O6 Dy2 129.5(3) . 3_665
Ni3 O6 Dy2 103.90(14) . 3_665
C41 O6 Dy1 96.6(3) . .
Ni3 O6 Dy1 101.23(13) . .
Dy2 O6 Dy1 110.55(12) 3_665 .
C1 O1 Ni4 116.4(4) . .
C1 O1 Ni1 116.6(4) . .
Ni4 O1 Ni1 100.35(15) . .
C42 O9 Ni4 127.3(4) . .
C48 N1 C49 120.1(17) . .
C48 N1 Ni1 116.0(13) . .
C49 N1 Ni1 104.1(15) . .
C48 N1 Dy2 113.6(13) . .
C49 N1 Dy2 66.9(12) . .
Ni1 N1 Dy2 125.8(2) . .
C50 N2 C51 112.7(15) . .
C50 N2 Ni4 117.7(8) . .
C51 N2 Ni4 112.9(11) . .
C50 N2 Dy2 108.7(8) . 3_665
C51 N2 Dy2 68.8(11) . 3_665
Ni4 N2 Dy2 126.1(2) . 3_665
O2 C11 C12 122.9(5) . .
O2 C11 C16 122.7(5) . .
C12 C11 C16 114.3(5) . .
C5 C6 C1 121.8(7) . .
C5 C6 S1 121.2(6) . .
C1 C6 S1 116.6(4) . .
C33 C32 C31 123.1(6) . .
C33 C32 S3 117.9(5) . .
C31 C32 S3 119.0(4) . .
O5 C41 O6 123.1(4) . .
O5 C41 O7 122.4(5) . .
O6 C41 O7 114.5(4) . .
O5 C41 Dy1 172.1(3) . .
O6 C41 Dy1 58.2(2) . .
O7 C41 Dy1 57.1(2) . .
C15 C16 C11 122.5(6) . .
C15 C16 S2 119.5(5) . .
C11 C16 S2 118.0(4) . .
O1 C1 C2 121.3(6) . .
O1 C1 C6 121.3(6) . .
C2 C1 C6 117.4(6) . .
C13 C12 C11 122.3(5) . .
C13 C12 S1 118.8(5) . .
C11 C12 S1 118.8(4) . .
C14 C13 C12 123.2(6) . .
C14 C13 H13 118.4 . .
C12 C13 H13 118.4 . .
O3 C21 C22 123.0(5) . .
O3 C21 C26 122.2(5) . .
C22 C21 C26 114.8(5) . .
O4 C31 C36 123.6(5) . .
O4 C31 C32 121.0(5) . .
C36 C31 C32 115.5(5) . .
O8 C42 O9 128.2(5) . .
O8 C42 C43 117.1(6) . .
O9 C42 C43 114.6(6) . .
C16 C15 C14 122.2(6) . .
C16 C15 H15 118.9 . .
C14 C15 H15 118.9 . .
C1 C2 C3 120.5(7) . .
C1 C2 S4 117.8(4) . .
C3 C2 S4 121.5(6) . .
C13 C14 C15 115.4(6) . .
C13 C14 C17 122.2(6) . .
C15 C14 C17 122.3(6) . .
C25 C26 C21 123.1(6) . .
C25 C26 S3 118.0(5) . .
C21 C26 S3 118.8(4) . .
C23 C22 C21 121.9(6) . .
C23 C22 S2 118.9(5) . .
C21 C22 S2 119.2(4) . .
C31 C36 C35 123.2(6) . .
C31 C36 S4 119.5(4) . .
C35 C36 S4 117.2(5) . .
C33 C34 C35 117.5(6) . .
C33 C34 C37 122.7(8) . .
C35 C34 C37 119.8(7) . .
C26 C25 C24 121.3(7) . .
C26 C25 H25 119.4 . .
C24 C25 H25 119.4 . .
C44 C43 C45 116.8(6) . .
C44 C43 C42 122.5(7) . .
C45 C43 C42 120.7(6) . .
C4 C3 C2 120.8(7) . .
C4 C3 H3 119.6 . .
C2 C3 H3 119.6 . .
C23 C24 C25 116.4(6) . .
C23 C24 C27 123.0(7) . .
C25 C24 C27 120.6(7) . .
C4 C5 C6 121.5(7) . .
C4 C5 H5 119.2 . .
C6 C5 H5 119.2 . .
C34 C35 C36 119.8(6) . .
C34 C35 H35 120.1 . .
C36 C35 H35 120.1 . .
C34 C33 C32 121.0(6) . .
C34 C33 H33 119.5 . .
C32 C33 H33 119.5 . .
C24 C23 C22 122.6(6) . .
C24 C23 H23 118.7 . .
C22 C23 H23 118.7 . .
C46 C47 N3 121.3(6) . .
C46 C47 C47 119.4(4) . 10_557
N3 C47 C47 119.3(4) . 10_557
C28 C27 C29 114.8(12) . .
C28 C27 C30A 120.2(11) . .
C29 C27 C30A 85.1(14) . .
C28 C27 C24 112.3(9) . .
C29 C27 C24 108.8(12) . .
C30A C27 C24 112.6(8) . .
C28 C27 C30B 85.1(13) . .
C29 C27 C30B 129.6(14) . .
C30A C27 C30B 47.0(12) . .
C24 C27 C30B 104.2(11) . .
C5 C4 C3 117.9(6) . .
C5 C4 C7 123.6(8) . .
C3 C4 C7 118.5(9) . .
C47 C46 C44 119.5(7) . .
C47 C46 H46 120.3 . .
C44 C46 H46 120.3 . .
C45 N3 C47 119.1(7) . .
N3 C45 C43 121.8(8) . .
N3 C45 H45 119.1 . .
C43 C45 H45 119.1 . .
C18 C17 C20 107.3(9) . .
C18 C17 C14 111.9(7) . .
C20 C17 C14 108.9(7) . .
C18 C17 C19 108.8(10) . .
C20 C17 C19 116.2(10) . .
C14 C17 C19 103.8(8) . .
C46 C44 C43 121.5(8) . .
C46 C44 H44 119.3 . .
C43 C44 H44 119.3 . .
C9 C7 C10 101.3(10) . .
C9 C7 C8 133.6(13) . .
C10 C7 C8 89.1(12) . .
C9 C7 C4 112.0(10) . .
C10 C7 C4 106.2(11) . .
C8 C7 C4 107.9(11) . .
C40 C37 C39 108.0(13) . .
C40 C37 C38 109.0(13) . .
C39 C37 C38 106.8(8) . .
C40 C37 C34 115.0(9) . .
C39 C37 C34 106.1(12) . .
C38 C37 C34 111.4(11) . .
C17 C18 H18A 109.5 . .
C17 C18 H18B 109.5 . .
H18A C18 H18B 109.5 . .
C17 C18 H18C 109.5 . .
H18A C18 H18C 109.5 . .
H18B C18 H18C 109.5 . .
C37 C38 H38A 109.5 . .
C37 C38 H38B 109.5 . .
H38A C38 H38B 109.5 . .
C37 C38 H38C 109.5 . .
H38A C38 H38C 109.5 . .
H38B C38 H38C 109.5 . .
C17 C19 H19A 109.5 . .
C17 C19 H19B 109.5 . .
H19A C19 H19B 109.5 . .
C17 C19 H19C 109.5 . .
H19A C19 H19C 109.5 . .
H19B C19 H19C 109.5 . .
C27 C28 H28A 109.5 . .
C27 C28 H28B 109.5 . .
H28A C28 H28B 109.5 . .
C27 C28 H28C 109.5 . .
H28A C28 H28C 109.5 . .
H28B C28 H28C 109.5 . .
C7 C10 H10A 109.5 . .
C7 C10 H10B 109.5 . .
H10A C10 H10B 109.5 . .
C7 C10 H10C 109.5 . .
H10A C10 H10C 109.5 . .
H10B C10 H10C 109.5 . .
C17 C20 H20A 109.5 . .
C17 C20 H20B 109.5 . .
H20A C20 H20B 109.5 . .
C17 C20 H20C 109.5 . .
H20A C20 H20C 109.5 . .
H20B C20 H20C 109.5 . .
C7 C9 H9A 109.5 . .
C7 C9 H9B 109.5 . .
H9A C9 H9B 109.5 . .
C7 C9 H9C 109.5 . .
H9A C9 H9C 109.5 . .
H9B C9 H9C 109.5 . .
C7 C8 H8A 109.5 . .
C7 C8 H8B 109.5 . .
H8A C8 H8B 109.5 . .
C7 C8 H8C 109.5 . .
H8A C8 H8C 109.5 . .
H8B C8 H8C 109.5 . .
Cl1 O12 Ni3 113.9(14) . 5_565
Cl1 O12 Ni2 107.0(13) . .
Ni3 O12 Ni2 96.0(5) 5_565 .
Cl1 O12 Dy2 118.3(13) . .
Ni3 O12 Dy2 110.1(6) 5_565 .
Ni2 O12 Dy2 109.0(6) . .
N2 C50 O10 95.2(13) . 3_665
N2 C51 Dy2 74.2(18) . 3_665
C37 C40 H40A 109.5 . .
C37 C40 H40B 109.5 . .
H40A C40 H40B 109.5 . .
C37 C40 H40C 109.5 . .
H40A C40 H40C 109.5 . .
H40B C40 H40C 109.5 . .
C27 C29 H29A 109.5 . .
C27 C29 H29B 109.5 . .
H29A C29 H29B 109.5 . .
C27 C29 H29C 109.5 . .
H29A C29 H29C 109.5 . .
H29B C29 H29C 109.5 . .
C37 C39 H39A 109.5 . .
C37 C39 H39B 109.5 . .
H39A C39 H39B 109.5 . .
C37 C39 H39C 109.5 . .
H39A C39 H39C 109.5 . .
H39B C39 H39C 109.5 . .
C50 O10 Dy2 98.8(14) 5_565 .
N1 C48 H48A 109.5 . .
N1 C48 H48B 109.5 . .
H48A C48 H48B 109.5 . .
N1 C48 H48C 109.5 . .
H48A C48 H48C 109.5 . .
H48B C48 H48C 109.5 . .
N1 C49 Dy2 71.8(18) . .

loop_
_geom_bond_atom_site_label_1
_geom_bond_atom_site_label_2
_geom_bond_distance
_geom_bond_site_symmetry_2
Dy1 O13 2.347(6) .
Dy1 O14 2.408(3) 3_665
Dy1 O14 2.408(3) .
Dy1 O14 2.408(3) 5_565
Dy1 O7 2.551(3) 5_565
Dy1 O7 2.551(3) 3_665
Dy1 O7 2.551(3) .
Dy1 O6 2.576(3) 3_665
Dy1 O6 2.576(3) 5_565
Dy1 O6 2.576(3) .
Dy1 C41 3.012(5) 3_665
Dy1 C41 3.012(5) 5_565
Ni3 O4 2.045(4) .
Ni3 O14 2.059(3) .
Ni3 O12 2.064(12) 3_665
Ni3 O3 2.074(4) .
Ni3 O6 2.078(4) .
Ni3 S3 2.3648(15) .
Ni3 Cl1 2.425(3) 3_665
Ni1 O2 2.015(4) .
Ni1 O1 2.021(4) .
Ni1 O8 2.033(4) .
Ni1 N1 2.042(5) .
Ni1 O5 2.077(3) .
Ni1 S1 2.4493(15) .
Ni2 O14 2.039(3) 5_565
Ni2 O2 2.051(4) .
Ni2 O7 2.078(4) .
Ni2 O3 2.096(4) .
Ni2 O12 2.120(13) .
Ni2 S2 2.3631(15) .
Ni2 Cl1 2.412(2) .
Ni4 O1 2.015(4) .
Ni4 O9 2.020(4) .
Ni4 O4 2.021(4) .
Ni4 N2 2.050(5) .
Ni4 O5 2.081(3) .
Ni4 S4 2.4481(16) .
Dy2 C51 2.29(3) 5_565
Dy2 C49 2.30(4) .
Dy2 O12 2.342(14) .
Dy2 N2 2.363(5) 5_565
Dy2 N1 2.372(5) .
Dy2 O10 2.415(16) .
Dy2 O11 2.424(16) .
Dy2 O6 2.500(4) 5_565
Dy2 O7 2.534(4) .
Dy2 Cl1 2.735(2) .
S2 C22 1.774(7) .
S2 C16 1.787(6) .
S3 C26 1.789(6) .
S3 C32 1.811(6) .
S1 C6 1.779(8) .
S1 C12 1.790(6) .
S4 C2 1.774(7) .
S4 C36 1.804(7) .
Cl1 O12 0.686(13) .
Cl1 Ni3 2.425(3) 5_565
O14 Ni2 2.039(3) 3_665
O7 C41 1.299(6) .
O3 C21 1.327(6) .
O4 C31 1.338(7) .
O2 C11 1.301(6) .
O8 C42 1.242(8) .
O5 C41 1.259(6) .
O6 C41 1.294(6) .
O6 Dy2 2.500(4) 3_665
O1 C1 1.309(7) .
O9 C42 1.265(8) .
N1 C48 1.44(4) .
N1 C49 1.65(6) .
N2 C50 1.436(18) .
N2 C51 1.48(5) .
N2 Dy2 2.363(5) 3_665
C11 C12 1.413(8) .
C11 C16 1.419(8) .
C6 C5 1.393(8) .
C6 C1 1.415(9) .
C32 C33 1.384(8) .
C32 C31 1.394(8) .
C16 C15 1.386(8) .
C1 C2 1.384(10) .
C12 C13 1.390(8) .
C13 C14 1.381(10) .
C13 H13 0.9500 .
C21 C22 1.404(8) .
C21 C26 1.405(8) .
C31 C36 1.369(8) .
C42 C43 1.493(8) .
C15 C14 1.412(10) .
C15 H15 0.9500 .
C2 C3 1.433(8) .
C14 C17 1.543(9) .
C26 C25 1.389(8) .
C22 C23 1.392(8) .
C36 C35 1.408(8) .
C34 C33 1.379(10) .
C34 C35 1.404(11) .
C34 C37 1.524(10) .
C25 C24 1.393(10) .
C25 H25 0.9500 .
C43 C44 1.369(11) .
C43 C45 1.394(11) .
C3 C4 1.409(12) .
C3 H3 0.9500 .
C24 C23 1.386(11) .
C24 C27 1.542(10) .
C5 C4 1.375(12) .
C5 H5 0.9500 .
C35 H35 0.9500 .
C33 H33 0.9500 .
C23 H23 0.9500 .
C47 C46 1.347(10) .
C47 N3 1.356(10) .
C47 C47 1.463(12) 10_557
C27 C28 1.457(16) .
C27 C29 1.46(2) .
C27 C30A 1.51(2) .
C27 C30B 1.68(3) .
C4 C7 1.566(11) .
C46 C44 1.363(10) .
C46 H46 0.9500 .
N3 C45 1.346(9) .
C45 H45 0.9500 .
C17 C18 1.521(15) .
C17 C20 1.547(14) .
C17 C19 1.615(19) .
C44 H44 0.9500 .
C7 C9 1.477(18) .
C7 C10 1.526(18) .
C7 C8 1.509(9) .
C37 C40 1.399(16) .
C37 C39 1.516(9) .
C37 C38 1.519(9) .
C18 H18A 0.9800 .
C18 H18B 0.9800 .
C18 H18C 0.9800 .
C38 H38A 0.9800 .
C38 H38B 0.9800 .
C38 H38C 0.9800 .
C19 H19A 0.9800 .
C19 H19B 0.9800 .
C19 H19C 0.9800 .
C28 H28A 0.9800 .
C28 H28B 0.9800 .
C28 H28C 0.9800 .
C10 H10A 0.9800 .
C10 H10B 0.9800 .
C10 H10C 0.9800 .
C20 H20A 0.9800 .
C20 H20B 0.9800 .
C20 H20C 0.9800 .
C9 H9A 0.9800 .
C9 H9B 0.9800 .
C9 H9C 0.9800 .
C8 H8A 0.9800 .
C8 H8B 0.9800 .
C8 H8C 0.9800 .
O12 Ni3 2.064(12) 5_565
C50 O10 1.66(4) 3_665
C51 Dy2 2.29(3) 3_665
C40 H40A 0.9800 .
C40 H40B 0.9800 .
C40 H40C 0.9800 .
C29 H29A 0.9800 .
C29 H29B 0.9800 .
C29 H29C 0.9800 .
C39 H39A 0.9800 .
C39 H39B 0.9800 .
C39 H39C 0.9800 .
O10 C50 1.66(4) 5_565
C48 H48A 0.9800 .
C48 H48B 0.9800 .
C48 H48C 0.9800 .

loop_
_platon_squeeze_void_nr
_platon_squeeze_void_average_x
_platon_squeeze_void_average_y
_platon_squeeze_void_average_z
_platon_squeeze_void_volume
_platon_squeeze_void_count_electrons
1 -0.012 -0.006 -0.004 19698.7 3390.8
